data_7113428
loop_
_publ_author_name
'Tobias Moller'
'Peter Wonneberger'
'Nadja Kretzschmar'
'Evamarie Hey-Hawkins'

_publ_section_title
;
 P-chiral phosphorus heterocycles: a straightforward synthesis
;
_journal_name_full Chem.Commun.
_journal_page_first 5826
_journal_paper_doi 10.1039/C4CC00318G
_journal_volume 50
_journal_year 2014
_chemical_absolute_configuration rmad
_chemical_formula_sum 'C27 H37 O3 P S'
_chemical_formula_weight 472.6
_chemical_name_systematic
;
 ?
;
_space_group_IT_number 19
_symmetry_cell_setting orthorhombic
_symmetry_space_group_name_Hall 'P 2ac 2ab'
_symmetry_space_group_name_H-M 'P 21 21 21'
_atom_sites_solution_hydrogens geom
_atom_sites_solution_primary direct
_atom_sites_solution_secondary difmap
_audit_conform_dict_location ftp://ftp.iucr.org/pub/cif_core.dic
_audit_conform_dict_name cif_core.dic
_audit_conform_dict_version 2.4
_audit_creation_date 2013-10-29T13:55:25-00:00
_audit_creation_method 'WinGX routine CIF_UPDATE'
_cell_angle_alpha 90.000
_cell_angle_beta 90.000
_cell_angle_gamma 90.000
_cell_formula_units_Z 4
_cell_length_a 9.899(5)
_cell_length_b 13.280(5)
_cell_length_c 19.567(5)
_cell_measurement_reflns_used 23889
_cell_measurement_temperature 293(2)
_cell_measurement_theta_max 32.231
_cell_measurement_theta_min 3.302
_cell_volume 2572.3(17)
_computing_cell_refinement
;
        CrysAlisPro, Agilent Technologies,
        Version 1.171.36.28 (release 01-02-2013 CrysAlis171 .NET)
        (compiled Feb  1 2013,16:14:44)
;
_computing_data_collection
;
        CrysAlisPro, Agilent Technologies,
        Version 1.171.36.28 (release 01-02-2013 CrysAlis171 .NET)
        (compiled Feb  1 2013,16:14:44)
;
_computing_data_reduction
;
        CrysAlisPro, Agilent Technologies,
        Version 1.171.36.28 (release 01-02-2013 CrysAlis171 .NET)
        (compiled Feb  1 2013,16:14:44)
;
_computing_structure_refinement 'SHELXL-97 (Sheldrick, 2008)'
_diffrn_ambient_temperature 293(2)
_diffrn_detector_area_resol_mean 16.356
_diffrn_measured_fraction_theta_full 0.999
_diffrn_measured_fraction_theta_max 0.999
_diffrn_measurement_device_type 'Xcalibur, Sapphire3, Gemini'
_diffrn_measurement_method '\w scans'
_diffrn_orient_matrix_UB_11 0.0713664
_diffrn_orient_matrix_UB_12 0.0039489
_diffrn_orient_matrix_UB_13 -0.0017494
_diffrn_orient_matrix_UB_21 0.0034612
_diffrn_orient_matrix_UB_22 0.0004797
_diffrn_orient_matrix_UB_23 0.0362047
_diffrn_orient_matrix_UB_31 0.0053155
_diffrn_orient_matrix_UB_32 -0.0532718
_diffrn_orient_matrix_UB_33 0.0002043
_diffrn_radiation_monochromator graphite
_diffrn_radiation_type MoK\a
_diffrn_radiation_wavelength 0.71073
_diffrn_reflns_av_R_equivalents 0.0345
_diffrn_reflns_av_unetI/netI 0.0221
_diffrn_reflns_limit_h_max 14
_diffrn_reflns_limit_h_min -14
_diffrn_reflns_limit_k_max 18
_diffrn_reflns_limit_k_min -18
_diffrn_reflns_limit_l_max 27
_diffrn_reflns_limit_l_min -27
_diffrn_reflns_number 57680
_diffrn_reflns_theta_full 30.51
_diffrn_reflns_theta_max 30.51
_diffrn_reflns_theta_min 2.93
_exptl_absorpt_coefficient_mu 0.214
_exptl_absorpt_correction_T_max 1
_exptl_absorpt_correction_T_min 0.9538
_exptl_absorpt_correction_type multi-scan
_exptl_absorpt_process_details
;
        CrysAlisPro, Agilent Technologies,
        Version 1.171.36.28 (release 01-02-2013 CrysAlis171 .NET)
        (compiled Feb  1 2013,16:14:44)
        Empirical absorption correction using spherical harmonics,
 implemented in SCALE3 ABSPACK scaling algorithm.
;
_exptl_crystal_colour colourless
_exptl_crystal_density_diffrn 1.22
_exptl_crystal_density_method 'not measured'
_exptl_crystal_description prism
_exptl_crystal_F_000 1016
_exptl_crystal_size_max 0.2
_exptl_crystal_size_mid 0.2
_exptl_crystal_size_min 0.2
_refine_diff_density_max 0.236
_refine_diff_density_min -0.198
_refine_diff_density_rms 0.035
_refine_ls_abs_structure_details 'Flack H D (1983), Acta Cryst. A39, 876-881'
_refine_ls_abs_structure_Flack -0.01(4)
_refine_ls_extinction_method none
_refine_ls_goodness_of_fit_ref 1.044
_refine_ls_hydrogen_treatment refall
_refine_ls_matrix_type full
_refine_ls_number_parameters 437
_refine_ls_number_reflns 7832
_refine_ls_number_restraints 0
_refine_ls_restrained_S_all 1.044
_refine_ls_R_factor_all 0.0305
_refine_ls_R_factor_gt 0.0263
_refine_ls_shift/su_max 0.001
_refine_ls_shift/su_mean 0
_refine_ls_structure_factor_coef Fsqd
_refine_ls_weighting_details 'calc w=1/[\s^2^(Fo^2^)+(0.0406P)^2^+0.0968P] where P=(Fo^2^+2Fc^2^)/3'
_refine_ls_weighting_scheme calc
_refine_ls_wR_factor_gt 0.0645
_refine_ls_wR_factor_ref 0.0662
_reflns_number_gt 7251
_reflns_number_total 7832
_reflns_threshold_expression >2\s(I)
_cod_data_source_file c4cc00318g2.cif
_cod_data_source_block x1893
_cod_database_code 7113428

loop_
_symmetry_equiv_pos_as_xyz
'x, y, z'
'-x+1/2, -y, z+1/2'
'x+1/2, -y+1/2, -z'
'-x, y+1/2, -z+1/2'

loop_
_atom_site_label
_atom_site_type_symbol
_atom_site_fract_x
_atom_site_fract_y
_atom_site_fract_z
_atom_site_U_iso_or_equiv
_atom_site_adp_type
_atom_site_occupancy
_atom_site_symmetry_multiplicity
_atom_site_calc_flag
S1 S 0.83373(3) 0.83153(2) 0.505077(14) 0.02501(6) Uani 1 1 d
P1 P 0.88927(3) 0.70046(2) 0.538644(13) 0.01610(5) Uani 1 1 d
O1 O 1.04184(9) 0.72882(8) 0.77118(5) 0.0307(2) Uani 1 1 d
O2 O 0.83392(8) 0.66676(7) 0.76828(4) 0.02272(16) Uani 1 1 d
O3 O 0.61335(8) 0.71811(6) 0.75056(4) 0.01888(15) Uani 1 1 d
C1 C 0.76236(10) 0.70675(8) 0.65464(5) 0.01601(18) Uani 1 1 d
C2 C 0.90676(10) 0.74639(7) 0.66718(5) 0.01645(18) Uani 1 1 d
C3 C 1.00048(10) 0.69308(8) 0.61445(5) 0.01818(19) Uani 1 1 d
C4 C 0.99478(12) 0.58131(8) 0.62749(5) 0.0205(2) Uani 1 1 d
C5 C 0.86951(11) 0.54521(8) 0.61732(5) 0.0198(2) Uani 1 1 d
C6 C 0.77441(10) 0.62888(8) 0.59569(5) 0.01692(18) Uani 1 1 d
C7 C 0.93934(11) 0.71544(8) 0.74001(5) 0.0197(2) Uani 1 1 d
C8 C 0.71776(10) 0.66164(8) 0.72317(5) 0.01762(18) Uani 1 1 d
C9 C 1.12074(16) 0.52544(12) 0.64546(8) 0.0359(3) Uani 1 1 d
C10 C 0.82396(16) 0.43800(9) 0.62210(7) 0.0302(3) Uani 1 1 d
C11 C 0.55006(11) 0.67093(8) 0.80946(5) 0.01769(19) Uani 1 1 d
C12 C 0.50390(11) 0.75327(8) 0.85834(6) 0.0200(2) Uani 1 1 d
C13 C 0.43008(13) 0.70350(11) 0.91860(6) 0.0279(2) Uani 1 1 d
C14 C 0.31240(12) 0.63788(10) 0.89532(6) 0.0265(2) Uani 1 1 d
C15 C 0.36002(11) 0.55695(8) 0.84590(6) 0.0209(2) Uani 1 1 d
C16 C 0.43274(12) 0.60567(8) 0.78565(6) 0.0200(2) Uani 1 1 d
C17 C 0.61802(12) 0.82460(9) 0.88138(6) 0.0251(2) Uani 1 1 d
C18 C 0.72617(15) 0.77363(12) 0.92431(8) 0.0366(3) Uani 1 1 d
C19 C 0.56006(18) 0.91604(13) 0.91875(11) 0.0453(4) Uani 1 1 d
C20 C 0.24216(16) 0.49126(11) 0.82352(7) 0.0315(3) Uani 1 1 d
C21 C 0.95492(11) 0.61817(9) 0.47155(6) 0.0220(2) Uani 1 1 d
C22 C 0.85092(11) 0.59995(8) 0.41671(5) 0.0193(2) Uani 1 1 d
C23 C 0.85731(12) 0.65157(9) 0.35488(6) 0.0234(2) Uani 1 1 d
C24 C 0.76106(13) 0.63438(10) 0.30473(6) 0.0263(2) Uani 1 1 d
C25 C 0.65816(13) 0.56582(9) 0.31536(6) 0.0260(2) Uani 1 1 d
C26 C 0.65015(13) 0.51452(9) 0.37696(7) 0.0270(2) Uani 1 1 d
C27 C 0.74654(13) 0.53162(9) 0.42710(6) 0.0246(2) Uani 1 1 d
H1 H 0.7033(14) 0.7607(10) 0.6418(7) 0.017(3) Uiso 1 1 d
H2 H 0.9138(15) 0.8197(11) 0.6627(7) 0.021(3) Uiso 1 1 d
H3 H 1.0897(15) 0.7235(11) 0.6111(8) 0.024(3) Uiso 1 1 d
H6 H 0.6856(13) 0.6092(9) 0.5773(6) 0.014(3) Uiso 1 1 d
H8 H 0.6919(13) 0.5881(10) 0.7202(7) 0.014(3) Uiso 1 1 d
H9A H 1.164(2) 0.5563(15) 0.6809(11) 0.058(6) Uiso 1 1 d
H9B H 1.191(2) 0.5246(18) 0.6079(13) 0.074(7) Uiso 1 1 d
H9C H 1.107(2) 0.4558(17) 0.6581(11) 0.060(6) Uiso 1 1 d
H10A H 0.7441(19) 0.4320(14) 0.6523(10) 0.044(5) Uiso 1 1 d
H10B H 0.7935(17) 0.4120(13) 0.5770(9) 0.036(4) Uiso 1 1 d
H10C H 0.894(2) 0.3919(17) 0.6398(11) 0.064(6) Uiso 1 1 d
H11 H 0.6169(16) 0.6296(11) 0.8328(7) 0.025(4) Uiso 1 1 d
H12 H 0.4407(15) 0.7962(12) 0.8349(7) 0.023(3) Uiso 1 1 d
H13A H 0.4924(15) 0.6603(11) 0.9440(8) 0.023(3) Uiso 1 1 d
H13B H 0.3962(17) 0.7583(13) 0.9507(9) 0.040(4) Uiso 1 1 d
H14A H 0.2726(17) 0.6023(13) 0.9363(9) 0.037(4) Uiso 1 1 d
H14B H 0.2414(18) 0.6826(13) 0.8748(9) 0.039(4) Uiso 1 1 d
H15 H 0.4218(15) 0.5143(12) 0.8695(8) 0.026(4) Uiso 1 1 d
H16A H 0.4593(14) 0.5510(11) 0.7519(7) 0.024(4) Uiso 1 1 d
H16B H 0.3676(15) 0.6501(12) 0.7609(8) 0.031(4) Uiso 1 1 d
H17 H 0.6608(15) 0.8480(11) 0.8372(7) 0.025(4) Uiso 1 1 d
H18A H 0.6890(17) 0.7495(13) 0.9673(9) 0.040(4) Uiso 1 1 d
H18B H 0.7655(17) 0.7116(14) 0.9049(9) 0.040(4) Uiso 1 1 d
H18C H 0.8043(19) 0.8240(14) 0.9311(9) 0.049(5) Uiso 1 1 d
H19A H 0.514(2) 0.8973(17) 0.9597(12) 0.066(6) Uiso 1 1 d
H19B H 0.626(2) 0.9612(16) 0.9348(10) 0.057(6) Uiso 1 1 d
H19C H 0.495(2) 0.9470(16) 0.8934(11) 0.063(7) Uiso 1 1 d
H20A H 0.168(2) 0.5334(15) 0.8012(10) 0.052(5) Uiso 1 1 d
H20B H 0.2765(18) 0.4421(14) 0.7912(9) 0.040(5) Uiso 1 1 d
H20C H 0.2000(15) 0.4563(11) 0.8625(8) 0.028(4) Uiso 1 1 d
H21A H 1.0348(16) 0.6498(11) 0.4557(8) 0.030(4) Uiso 1 1 d
H21B H 0.9793(14) 0.5516(11) 0.4931(7) 0.025(4) Uiso 1 1 d
H23 H 0.9279(16) 0.6981(12) 0.3474(7) 0.027(4) Uiso 1 1 d
H24 H 0.7649(14) 0.6681(11) 0.2629(8) 0.024(3) Uiso 1 1 d
H25 H 0.5966(17) 0.5539(12) 0.2801(9) 0.035(4) Uiso 1 1 d
H26 H 0.5836(15) 0.4657(11) 0.3817(8) 0.025(4) Uiso 1 1 d
H27 H 0.7432(17) 0.4936(12) 0.4712(9) 0.034(4) Uiso 1 1 d

loop_
_atom_site_aniso_label
_atom_site_aniso_U_11
_atom_site_aniso_U_22
_atom_site_aniso_U_33
_atom_site_aniso_U_23
_atom_site_aniso_U_13
_atom_site_aniso_U_12
S1 0.03376(15) 0.02135(12) 0.01993(13) 0.00508(10) -0.00016(11) 0.00294(11)
P1 0.01646(11) 0.01903(11) 0.01280(11) 0.00050(9) 0.00055(9) 0.00052(10)
O1 0.0265(4) 0.0455(5) 0.0202(4) 0.0040(4) -0.0069(3) -0.0069(4)
O2 0.0194(3) 0.0324(4) 0.0164(3) 0.0067(3) -0.0001(3) 0.0012(3)
O3 0.0191(3) 0.0210(4) 0.0166(3) 0.0017(3) 0.0054(3) 0.0026(3)
C1 0.0161(4) 0.0173(4) 0.0146(4) 0.0014(3) 0.0008(3) 0.0023(4)
C2 0.0192(5) 0.0163(4) 0.0138(4) -0.0003(3) 0.0009(3) -0.0011(4)
C3 0.0150(4) 0.0252(5) 0.0143(4) 0.0002(4) 0.0005(3) -0.0002(4)
C4 0.0232(5) 0.0239(5) 0.0143(5) -0.0010(4) -0.0003(4) 0.0074(4)
C5 0.0275(6) 0.0168(4) 0.0150(4) -0.0003(3) 0.0011(4) 0.0032(4)
C6 0.0171(4) 0.0188(4) 0.0148(4) 0.0005(4) 0.0004(4) -0.0007(4)
C7 0.0212(5) 0.0222(5) 0.0156(4) 0.0003(4) 0.0005(4) 0.0009(4)
C8 0.0167(4) 0.0204(5) 0.0158(4) 0.0019(4) 0.0018(4) 0.0028(4)
C9 0.0320(7) 0.0431(8) 0.0327(7) 0.0013(6) -0.0032(6) 0.0192(6)
C10 0.0469(8) 0.0186(5) 0.0250(6) 0.0014(4) -0.0018(6) -0.0007(5)
C11 0.0184(5) 0.0201(4) 0.0145(4) 0.0022(4) 0.0028(4) 0.0003(4)
C12 0.0182(5) 0.0229(5) 0.0190(5) -0.0036(4) 0.0033(4) -0.0026(4)
C13 0.0289(5) 0.0360(6) 0.0188(5) -0.0073(5) 0.0090(4) -0.0107(5)
C14 0.0246(5) 0.0311(6) 0.0238(5) -0.0048(4) 0.0079(4) -0.0083(5)
C15 0.0232(5) 0.0207(5) 0.0189(5) 0.0017(4) 0.0000(4) -0.0021(4)
C16 0.0238(5) 0.0199(5) 0.0162(5) -0.0003(4) 0.0011(4) -0.0017(4)
C17 0.0235(5) 0.0276(5) 0.0244(5) -0.0065(4) 0.0043(4) -0.0070(4)
C18 0.0348(7) 0.0458(8) 0.0292(7) -0.0025(6) -0.0093(6) -0.0130(6)
C19 0.0375(8) 0.0376(8) 0.0608(11) -0.0254(7) 0.0153(8) -0.0144(7)
C20 0.0378(7) 0.0299(6) 0.0268(6) -0.0002(5) 0.0025(5) -0.0147(5)
C21 0.0201(5) 0.0304(6) 0.0156(5) -0.0029(4) 0.0012(4) 0.0034(4)
C22 0.0193(5) 0.0241(5) 0.0144(5) -0.0037(4) 0.0015(4) 0.0034(4)
C23 0.0232(5) 0.0276(6) 0.0194(5) -0.0004(4) 0.0012(4) 0.0009(4)
C24 0.0308(6) 0.0304(6) 0.0176(5) -0.0005(4) -0.0014(4) 0.0040(5)
C25 0.0257(5) 0.0287(6) 0.0235(6) -0.0084(4) -0.0058(4) 0.0049(5)
C26 0.0267(6) 0.0269(6) 0.0274(6) -0.0059(4) -0.0005(5) -0.0035(5)
C27 0.0296(6) 0.0256(5) 0.0186(5) -0.0014(4) 0.0015(4) -0.0013(5)

loop_
_atom_type_symbol
_atom_type_description
_atom_type_scat_dispersion_real
_atom_type_scat_dispersion_imag
_atom_type_scat_source
S S 0.1246 0.1234 'International Tables Vol C Tables 4.2.6.8 and 6.1.1.4'
P P 0.1023 0.0942 'International Tables Vol C Tables 4.2.6.8 and 6.1.1.4'
O O 0.0106 0.006 'International Tables Vol C Tables 4.2.6.8 and 6.1.1.4'
C C 0.0033 0.0016 'International Tables Vol C Tables 4.2.6.8 and 6.1.1.4'
H H 0 0 'International Tables Vol C Tables 4.2.6.8 and 6.1.1.4'

loop_
_geom_angle_atom_site_label_1
_geom_angle_atom_site_label_2
_geom_angle_atom_site_label_3
_geom_angle
C21 P1 C3 109.44(5)
C21 P1 C6 110.10(6)
C3 P1 C6 81.67(5)
C21 P1 S1 113.21(4)
C3 P1 S1 119.19(4)
C6 P1 S1 119.32(4)
C7 O2 C8 112.75(8)
C8 O3 C11 113.27(8)
C8 C1 C2 105.13(8)
C8 C1 C6 114.28(9)
C2 C1 C6 105.90(8)
C8 C1 H1 110.2(8)
C2 C1 H1 110.6(8)
C6 C1 H1 110.5(8)
C7 C2 C1 104.70(8)
C7 C2 C3 111.86(9)
C1 C2 C3 106.94(8)
C7 C2 H2 109.8(8)
C1 C2 H2 113.0(9)
C3 C2 H2 110.5(8)
C4 C3 C2 108.25(9)
C4 C3 P1 99.54(7)
C2 C3 P1 98.78(7)
C4 C3 H3 117.0(9)
C2 C3 H3 113.3(9)
P1 C3 H3 117.6(9)
C5 C4 C9 128.90(12)
C5 C4 C3 111.14(9)
C9 C4 C3 119.88(12)
C4 C5 C10 127.45(11)
C4 C5 C6 110.64(10)
C10 C5 C6 121.84(11)
C5 C6 C1 109.16(9)
C5 C6 P1 99.38(7)
C1 C6 P1 98.78(7)
C5 C6 H6 117.5(7)
C1 C6 H6 112.3(7)
P1 C6 H6 117.6(7)
O1 C7 O2 121.26(10)
O1 C7 C2 128.18(10)
O2 C7 C2 110.55(9)
O3 C8 O2 109.29(9)
O3 C8 C1 109.99(9)
O2 C8 C1 106.58(8)
O3 C8 H8 110.8(7)
O2 C8 H8 106.3(8)
C1 C8 H8 113.6(7)
C4 C9 H9A 110.6(13)
C4 C9 H9B 114.2(13)
H9A C9 H9B 103.2(18)
C4 C9 H9C 114.7(13)
H9A C9 H9C 107.5(17)
H9B C9 H9C 105.8(18)
C5 C10 H10A 110.7(11)
C5 C10 H10B 111.4(10)
H10A C10 H10B 105.0(14)
C5 C10 H10C 113.5(13)
H10A C10 H10C 107.7(16)
H10B C10 H10C 108.0(16)
O3 C11 C16 109.37(8)
O3 C11 C12 108.52(9)
C16 C11 C12 111.85(9)
O3 C11 H11 108.8(9)
C16 C11 H11 109.9(9)
C12 C11 H11 108.3(9)
C11 C12 C13 108.41(10)
C11 C12 C17 113.89(9)
C13 C12 C17 112.86(9)
C11 C12 H12 108.7(9)
C13 C12 H12 108.2(9)
C17 C12 H12 104.6(9)
C14 C13 C12 112.33(10)
C14 C13 H13A 107.4(9)
C12 C13 H13A 110.0(9)
C14 C13 H13B 110.0(10)
C12 C13 H13B 108.8(10)
H13A C13 H13B 108.3(13)
C15 C14 C13 110.92(10)
C15 C14 H14A 107.1(9)
C13 C14 H14A 109.2(10)
C15 C14 H14B 112.4(10)
C13 C14 H14B 108.4(10)
H14A C14 H14B 108.7(14)
C14 C15 C20 110.52(10)
C14 C15 C16 109.76(10)
C20 C15 C16 112.50(10)
C14 C15 H15 108.1(9)
C20 C15 H15 106.9(9)
C16 C15 H15 108.9(9)
C11 C16 C15 111.41(9)
C11 C16 H16A 114.1(8)
C15 C16 H16A 108.7(8)
C11 C16 H16B 107.7(9)
C15 C16 H16B 108.7(9)
H16A C16 H16B 105.9(12)
C18 C17 C19 110.70(13)
C18 C17 C12 113.84(11)
C19 C17 C12 110.66(11)
C18 C17 H17 108.3(9)
C19 C17 H17 108.8(8)
C12 C17 H17 104.2(8)
C17 C18 H18A 111.0(10)
C17 C18 H18B 115.9(10)
H18A C18 H18B 102.0(15)
C17 C18 H18C 108.1(10)
H18A C18 H18C 112.7(14)
H18B C18 H18C 107.1(14)
C17 C19 H19A 112.0(13)
C17 C19 H19B 113.9(12)
H19A C19 H19B 102.7(17)
C17 C19 H19C 111.3(14)
H19A C19 H19C 103.6(18)
H19B C19 H19C 112.6(18)
C15 C20 H20A 111.2(11)
C15 C20 H20B 107.8(11)
H20A C20 H20B 110.0(15)
C15 C20 H20C 111.9(9)
H20A C20 H20C 106.4(14)
H20B C20 H20C 109.6(14)
C22 C21 P1 111.39(8)
C22 C21 H21A 114.1(10)
P1 C21 H21A 105.4(9)
C22 C21 H21B 108.7(8)
P1 C21 H21B 107.9(8)
H21A C21 H21B 109.0(12)
C27 C22 C23 118.84(10)
C27 C22 C21 120.58(10)
C23 C22 C21 120.59(10)
C24 C23 C22 120.18(11)
C24 C23 H23 120.5(9)
C22 C23 H23 119.3(9)
C25 C24 C23 120.56(11)
C25 C24 H24 118.5(9)
C23 C24 H24 120.9(9)
C24 C25 C26 119.77(11)
C24 C25 H25 118.8(10)
C26 C25 H25 121.4(10)
C25 C26 C27 119.67(12)
C25 C26 H26 118.0(9)
C27 C26 H26 122.1(9)
C26 C27 C22 120.98(11)
C26 C27 H27 120.3(10)
C22 C27 H27 118.7(10)

loop_
_geom_bond_atom_site_label_1
_geom_bond_atom_site_label_2
_geom_bond_distance
S1 P1 1.9400(7)
P1 C21 1.8276(12)
P1 C3 1.8497(11)
P1 C6 1.8553(11)
O1 C7 1.1971(14)
O2 C7 1.3464(14)
O2 C8 1.4513(14)
O3 C8 1.3849(13)
O3 C11 1.4537(12)
C1 C8 1.5335(14)
C1 C2 1.5429(16)
C1 C6 1.5538(15)
C1 H1 0.958(14)
C2 C7 1.5178(15)
C2 C3 1.5577(15)
C2 H2 0.980(15)
C3 C4 1.5071(16)
C3 H3 0.973(15)
C4 C5 1.3444(17)
C4 C9 1.4929(18)
C5 C10 1.4963(17)
C5 C6 1.5165(15)
C6 H6 0.986(13)
C8 H8 1.011(13)
C9 H9A 0.91(2)
C9 H9B 1.01(2)
C9 H9C 0.97(2)
C10 H10A 0.990(19)
C10 H10B 0.994(17)
C10 H10C 0.99(2)
C11 C16 1.5221(16)
C11 C12 1.5229(15)
C11 H11 0.974(15)
C12 C13 1.5366(16)
C12 C17 1.5416(16)
C12 H12 0.963(15)
C13 C14 1.5244(17)
C13 H13A 0.978(15)
C13 H13B 1.018(17)
C14 C15 1.5206(17)
C14 H14A 1.011(17)
C14 H14B 1.004(18)
C15 C20 1.5212(18)
C15 C16 1.5253(15)
C15 H15 0.953(16)
C16 H16A 1.016(14)
C16 H16B 0.999(16)
C17 C18 1.520(2)
C17 C19 1.5293(19)
C17 H17 1.011(15)
C18 H18A 0.973(19)
C18 H18B 0.988(18)
C18 H18C 1.03(2)
C19 H19A 0.96(2)
C19 H19B 0.94(2)
C19 H19C 0.91(2)
C20 H20A 1.02(2)
C20 H20B 0.970(18)
C20 H20C 0.985(16)
C21 C22 1.5065(16)
C21 H21A 0.948(15)
C21 H21B 1.009(14)
C22 C27 1.3901(17)
C22 C23 1.3921(16)
C23 C24 1.3867(17)
C23 H23 0.944(16)
C24 C25 1.3819(19)
C24 H24 0.933(15)
C25 C26 1.3868(19)
C25 H25 0.934(17)
C26 C27 1.3872(18)
C26 H26 0.929(15)
C27 H27 1.001(17)
